data_1522608
loop_
_publ_author_name
'Nowotny, H.'
'Stempfl, A.'
'Bauer, E.'
'Bittner, H.'

_publ_section_title
;
 Ueber die Systeme: Platin-Zink und Platin-Kadmium
;
_journal_name_full 'Monatshefte fuer Chemie (-108,1977)'
_journal_page_first 221
_journal_page_last 236
_journal_volume 83
_journal_year 1952
_chemical_formula_sum 'Pt Zn1.68'
_space_group_IT_number 150
_symmetry_space_group_name_Hall 'P 3 2"'
_symmetry_space_group_name_H-M 'P 3 2 1'
_cell_angle_alpha 90
_cell_angle_beta 90
_cell_angle_gamma 120
_cell_formula_units_Z 1
_cell_length_a 4.111
_cell_length_b 4.111
_cell_length_c 2.745
_cell_volume 40.176
_citation_journal_id_ASTM MOCHAP
_cod_data_source_file Nowotny_MOCHAP_1952_1885.cif
_cod_data_source_block Pt1Zn1.68
_cod_original_cell_volume 40.17611
_cod_original_formula_sum 'Pt1 Zn1.68'
_cod_database_code 1522608

loop_
_symmetry_equiv_pos_as_xyz
x,y,z
-y,x-y,z
-x+y,-x,z
y,x,-z
-x,-x+y,-z
x-y,-y,-z

loop_
_atom_site_label
_atom_site_type_symbol
_atom_site_fract_x
_atom_site_fract_y
_atom_site_fract_z
_atom_site_occupancy
_atom_site_U_iso_or_equiv
Pt1 Pt 0 0 0 1 0.0
Zn2 Zn 0.5 0 0.5 0.19 0.0
Zn1 Zn 0.3333 0.6667 0.45 0.57 0.0
